data_4326119
loop_
_publ_author_name
'Patrick Schwarz'
'Joachim Wachter'
'Manfred Zabel'

_publ_section_title
;
 PAs3S3 Cage as a New Building Block in Copper Halide Coordination
 Polymers
;
_journal_name_full 'Inorganic Chemistry'
_journal_page_first 8477
_journal_page_last 8483
_journal_paper_doi 10.1021/ic201060b
_journal_volume 50
_journal_year 2011
_chemical_compound_source 'see text'
_chemical_formula_moiety 'As9 Cu2 I P3 S9, I'
_chemical_formula_sum 'As9 Cu2 I2 P3 S9'
_chemical_formula_weight 1436.72
_chemical_name_systematic ?
_space_group_IT_number 14
_symmetry_cell_setting monoclinic
_symmetry_Int_Tables_number 14
_symmetry_space_group_name_Hall '-P 2ybc'
_symmetry_space_group_name_H-M 'P 1 21/c 1'
_atom_sites_solution_hydrogens ' .'
_atom_sites_solution_primary direct
_atom_sites_solution_secondary difmap
_audit_creation_date 'Jun 18 09:22:32 2009'
_audit_creation_method 'PLATON <TABLE ACC> option'
_cell_angle_alpha 90
_cell_angle_beta 91.677(2)
_cell_angle_gamma 90
_cell_formula_units_Z 4
_cell_length_a 12.0197(3)
_cell_length_b 13.7741(3)
_cell_length_c 15.8949(4)
_cell_measurement_reflns_used 4000
_cell_measurement_temperature 123
_cell_measurement_theta_max 56.1979
_cell_measurement_theta_min 3.6801
_cell_volume 2630.44(11)
_computing_cell_refinement
;
CrysAlisPro, Oxford Diffraction Ltd.,
Version 1.171.33.41 (release 06-05-2009 CrysAlis171 .NET)
;
_computing_data_collection
;
CrysAlisPro, Oxford Diffraction Ltd.,
Version 1.171.33.41 (release 06-05-2009 CrysAlis171 .NET)
;
_computing_data_reduction
;
CrysAlisPro, Oxford Diffraction Ltd.,
Version 1.171.33.41 (release 06-05-2009 CrysAlis171 .NET)
;
_computing_molecular_graphics 'PLATON (Spek, 1990)'
_computing_publication_material 'PLATON (Spek, 2003)'
_computing_structure_refinement 'SHELXL-97 (Sheldrick, 1997)'
_computing_structure_solution 'SIR-97 (Altomare, 1999)'
_diffrn_ambient_temperature 123
_diffrn_detector_area_resol_mean 10.5431
_diffrn_measured_fraction_theta_full 0.980
_diffrn_measured_fraction_theta_max 0.980
_diffrn_measurement_device_type 'Goniometer Xcalibur, detector: Ruby (Gemini ultra Mo)'
_diffrn_measurement_method '\w scans'
_diffrn_radiation_monochromator mirror
_diffrn_radiation_probe x-ray
_diffrn_radiation_source 'Enhance (Cu) X-ray Source'
_diffrn_radiation_type CuK\a
_diffrn_radiation_wavelength 1.54184
_diffrn_reflns_av_R_equivalents 0.0368
_diffrn_reflns_av_sigmaI/netI 0.0460
_diffrn_reflns_limit_h_max 12
_diffrn_reflns_limit_h_min -12
_diffrn_reflns_limit_k_max 14
_diffrn_reflns_limit_k_min -9
_diffrn_reflns_limit_l_max 13
_diffrn_reflns_limit_l_min -17
_diffrn_reflns_number 6840
_diffrn_reflns_reduction_process
;
;
_diffrn_reflns_theta_full 56.23
_diffrn_reflns_theta_max 56.23
_diffrn_reflns_theta_min 3.68
_diffrn_standards_decay_% 0
_diffrn_standards_number 0
_exptl_absorpt_coefficient_mu 41.411
_exptl_absorpt_correction_T_max 1.00000
_exptl_absorpt_correction_T_min 0.28576
_exptl_absorpt_correction_type multi-scan
_exptl_absorpt_process_details
;
CrysAlisPro, Oxford Diffraction Ltd.,
Version 1.171.33.41 (release 06-05-2009 CrysAlis171 .NET)
empirical absorption correction using spherical harmonics,
 implemented in SCALE3 ABSPACK scaling algorithm.
;
_exptl_crystal_colour yellow
_exptl_crystal_density_diffrn 3.628
_exptl_crystal_density_method 'Not Measured'
_exptl_crystal_description plate
_exptl_crystal_F_000 2600
_exptl_crystal_size_max 0.070
_exptl_crystal_size_mid 0.050
_exptl_crystal_size_min 0.010
_refine_diff_density_max 2.581
_refine_diff_density_min -2.195
_refine_diff_density_rms 0.389
_refine_ls_extinction_method none
_refine_ls_goodness_of_fit_ref 0.968
_refine_ls_hydrogen_treatment none
_refine_ls_matrix_type full
_refine_ls_number_parameters 226
_refine_ls_number_reflns 3379
_refine_ls_number_restraints 0
_refine_ls_restrained_S_all 0.968
_refine_ls_R_factor_all 0.0726
_refine_ls_R_factor_gt 0.0572
_refine_ls_shift/su_max 0.000
_refine_ls_shift/su_mean 0.000
_refine_ls_structure_factor_coef Fsqd
_refine_ls_weighting_details 'calc w=1/[\s^2^(Fo^2^)+(0.1230P)^2^]         where P=(Fo^2^+2Fc^2^)/3'
_refine_ls_weighting_scheme calc
_refine_ls_wR_factor_gt 0.1538
_refine_ls_wR_factor_ref 0.1619
_reflns_number_gt 2579
_reflns_number_total 3379
_reflns_threshold_expression I>2\s(I)
_cod_data_source_file ic201060b_si_002_4.cif
_cod_data_source_block psf69_1
_cod_original_sg_symbol_H-M 'P 21/c'
_cod_database_code 4326119

loop_
_symmetry_equiv_pos_site_id
_symmetry_equiv_pos_as_xyz
1 x,y,z
2 -x,1/2+y,1/2-z
3 -x,-y,-z
4 x,1/2-y,1/2+z

loop_
_atom_site_aniso_label
_atom_site_aniso_U_11
_atom_site_aniso_U_22
_atom_site_aniso_U_33
_atom_site_aniso_U_23
_atom_site_aniso_U_13
_atom_site_aniso_U_12
I1 0.0272(6) 0.0313(7) 0.0143(6) -0.0015(5) 0.0017(5) -0.0003(5)
As1 0.0273(11) 0.0331(11) 0.0186(10) 0.0010(8) 0.0058(8) -0.0007(9)
As2 0.0267(11) 0.0277(10) 0.0182(9) -0.0069(8) 0.0013(8) -0.0001(9)
As3 0.0329(11) 0.0216(9) 0.0205(10) 0.0010(8) 0.0006(8) -0.0007(9)
As4 0.0279(11) 0.0179(9) 0.0171(9) -0.0006(8) 0.0048(8) -0.0024(8)
As5 0.0318(11) 0.0198(9) 0.0205(9) -0.0007(8) 0.0051(8) 0.0001(8)
As6 0.0303(11) 0.0174(10) 0.0215(10) 0.0025(8) -0.0005(8) -0.0005(8)
As7 0.0241(10) 0.0220(9) 0.0188(9) -0.0018(8) 0.0008(8) -0.0013(8)
As8 0.0324(11) 0.0197(10) 0.0219(10) -0.0014(8) 0.0022(8) -0.0005(9)
As9 0.0286(11) 0.0262(10) 0.0227(10) 0.0035(8) 0.0035(8) 0.0013(9)
Cu1 0.0303(14) 0.0214(12) 0.0162(12) -0.0009(10) 0.0027(11) -0.0010(11)
Cu2 0.0306(14) 0.0189(13) 0.0161(12) -0.0012(10) -0.0017(11) -0.0001(11)
S1 0.031(3) 0.033(3) 0.016(2) 0.0039(19) 0.0013(19) 0.000(2)
S2 0.026(2) 0.021(2) 0.021(2) -0.0070(18) 0.0033(18) 0.0012(18)
S3 0.032(2) 0.019(2) 0.023(2) -0.0009(18) -0.0014(19) -0.0052(19)
S4 0.025(2) 0.018(2) 0.017(2) -0.0030(17) 0.0051(17) 0.0007(17)
S5 0.026(2) 0.015(2) 0.026(2) 0.0000(18) 0.0000(18) 0.0022(18)
S6 0.035(2) 0.022(2) 0.015(2) 0.0030(17) -0.0031(18) -0.002(2)
S7 0.024(2) 0.026(2) 0.019(2) -0.0041(18) 0.0004(17) 0.0048(19)
S8 0.036(2) 0.022(2) 0.015(2) -0.0020(17) -0.0047(18) -0.0036(19)
S9 0.028(2) 0.029(2) 0.019(2) -0.0013(18) 0.0031(18) -0.0052(19)
P1 0.021(2) 0.019(2) 0.011(2) -0.0028(17) 0.0010(17) -0.0021(18)
P2 0.024(2) 0.013(2) 0.013(2) -0.0018(16) -0.0004(17) 0.0021(18)
P3 0.028(2) 0.013(2) 0.015(2) 0.0009(17) 0.0019(18) 0.0006(19)
I2 0.0327(7) 0.0220(6) 0.0201(6) 0.0006(5) 0.0005(5) -0.0010(5)

loop_
_atom_site_label
_atom_site_type_symbol
_atom_site_thermal_displace_type
_atom_site_fract_x
_atom_site_fract_y
_atom_site_fract_z
_atom_site_occupancy
_atom_site_U_iso_or_equiv
I1 I Uani 0.55252(9) 0.26761(8) 0.20172(6) 1.000 0.0243(4)
As1 As Uani 1.14423(16) 0.25553(14) 0.18428(11) 1.000 0.0262(6)
As2 As Uani 1.03210(16) 0.29165(13) 0.30913(11) 1.000 0.0242(6)
As3 As Uani 1.06026(16) 0.12149(13) 0.26322(11) 1.000 0.0250(6)
As4 As Uani 0.65453(15) -0.04286(12) 0.07755(10) 1.000 0.0209(6)
As5 As Uani 0.64319(16) 0.49248(13) 0.05993(11) 1.000 0.0240(6)
As6 As Uani 0.66334(16) 0.64349(12) 0.44857(11) 1.000 0.0231(6)
As7 As Uani 0.83692(15) 0.58215(13) 0.51733(10) 1.000 0.0216(5)
As8 As Uani 0.66936(16) -0.09935(13) 0.43651(11) 1.000 0.0246(6)
As9 As Uani 0.83354(16) -0.03377(13) 0.51609(11) 1.000 0.0258(6)
Cu1 Cu Uani 0.6921(2) 0.23862(16) 0.08004(14) 1.000 0.0226(7)
Cu2 Cu Uani 0.7123(2) 0.27674(15) 0.31308(14) 1.000 0.0219(8)
S1 S Uani 1.0154(4) 0.2753(3) 0.0795(2) 1.000 0.0267(16)
S2 S Uani 0.8689(3) 0.3266(3) 0.2391(2) 1.000 0.0226(12)
S3 S Uani 0.9021(4) 0.0976(3) 0.1868(2) 1.000 0.0247(12)
S4 S Uani 0.6200(3) 0.1014(3) 0.0124(2) 1.000 0.0199(12)
S5 S Uani 0.6179(3) 0.3519(3) -0.0136(2) 1.000 0.0224(12)
S6 S Uani 0.6357(4) 0.5323(3) 0.3452(2) 1.000 0.0241(12)
S7 S Uani 0.8658(3) 0.4491(3) 0.4393(2) 1.000 0.0230(12)
S8 S Uani 0.6548(4) 0.0060(3) 0.3279(2) 1.000 0.0244(12)
S9 S Uani 0.8721(4) 0.0943(3) 0.4335(2) 1.000 0.0253(12)
P1 P Uani 0.8660(4) 0.2330(3) 0.1338(2) 1.000 0.0170(12)
P2 P Uani 0.7056(3) 0.4077(3) 0.3991(2) 1.000 0.0167(12)
P3 P Uani 0.7195(4) 0.1336(3) 0.3803(2) 1.000 0.0186(12)
I2 I Uani 0.28883(10) 0.27916(7) 0.87168(6) 1.000 0.0249(4)

loop_
_atom_type_symbol
_atom_type_description
_atom_type_scat_dispersion_real
_atom_type_scat_dispersion_imag
_atom_type_scat_source
S S 0.3331 0.5567 'International Tables Vol C Tables 4.2.6.8 and 6.1.1.4'
P P 0.2955 0.4335 'International Tables Vol C Tables 4.2.6.8 and 6.1.1.4'
I I -0.3257 6.8362 'International Tables Vol C Tables 4.2.6.8 and 6.1.1.4'
Cu Cu -1.9646 0.5888 'International Tables Vol C Tables 4.2.6.8 and 6.1.1.4'
As As -0.9300 1.0051 'International Tables Vol C Tables 4.2.6.8 and 6.1.1.4'

loop_
_geom_angle_atom_site_label_1
_geom_angle_atom_site_label_2
_geom_angle_atom_site_label_3
_geom_angle
_geom_angle_site_symmetry_1
_geom_angle_site_symmetry_3
_geom_angle_publ_flag
Cu1 I1 Cu2 91.95(8) . . yes
As2 As1 As3 60.20(7) . . yes
As2 As1 S1 100.89(13) . . yes
As3 As1 S1 100.58(14) . . yes
As1 As2 As3 59.56(7) . . yes
As1 As2 S2 97.57(11) . . yes
As3 As2 S2 100.30(13) . . yes
As1 As3 As2 60.23(7) . . yes
As1 As3 S3 100.77(13) . . yes
As2 As3 S3 100.17(13) . . yes
As6 As4 S4 97.10(11) 4_554 . yes
As7 As4 S4 99.60(12) 4_554 . yes
As6 As4 As7 59.92(7) 4_554 4_554 yes
As8 As5 S5 96.71(11) 4_554 . yes
As9 As5 S5 99.28(12) 4_554 . yes
As8 As5 As9 60.11(7) 4_554 4_554 yes
As7 As6 S6 101.15(14) . . yes
As4 As6 As7 60.00(7) 4_555 . yes
As4 As6 S6 102.30(12) 4_555 . yes
As6 As7 S7 100.17(12) . . yes
As4 As7 As6 60.08(7) 4_555 . yes
As4 As7 S7 100.83(12) 4_555 . yes
As9 As8 S8 101.44(14) . . yes
As5 As8 As9 59.89(7) 4_555 . yes
As5 As8 S8 102.39(12) 4_555 . yes
As8 As9 S9 99.32(13) . . yes
As5 As9 As8 60.00(7) 4_555 . yes
As5 As9 S9 101.03(14) 4_555 . yes
I1 Cu1 S4 103.07(12) . . yes
I1 Cu1 S5 97.38(12) . . yes
I1 Cu1 P1 109.50(13) . . yes
S4 Cu1 S5 96.83(15) . . yes
S4 Cu1 P1 118.64(17) . . yes
S5 Cu1 P1 127.35(17) . . yes
I1 Cu2 S2 105.20(12) . . yes
I1 Cu2 P2 114.48(13) . . yes
I1 Cu2 P3 107.57(14) . . yes
S2 Cu2 P2 96.45(15) . . yes
S2 Cu2 P3 118.34(18) . . yes
P2 Cu2 P3 114.45(16) . . yes
As1 S1 P1 103.89(18) . . yes
As2 S2 Cu2 112.61(16) . . yes
As2 S2 P1 104.6(2) . . yes
Cu2 S2 P1 102.9(2) . . yes
As3 S3 P1 104.5(2) . . yes
As4 S4 Cu1 116.01(16) . . yes
As4 S4 P2 104.5(2) . 4_554 yes
Cu1 S4 P2 105.0(2) . 4_554 yes
As5 S5 Cu1 101.53(14) . . yes
As5 S5 P3 104.9(2) . 4_554 yes
Cu1 S5 P3 110.8(2) . 4_554 yes
As6 S6 P2 102.12(18) . . yes
As7 S7 P2 103.63(19) . . yes
As8 S8 P3 102.51(18) . . yes
As9 S9 P3 104.3(2) . . yes
Cu1 P1 S1 129.4(2) . . yes
Cu1 P1 S2 106.0(2) . . yes
Cu1 P1 S3 111.5(2) . . yes
S1 P1 S2 99.3(2) . . yes
S1 P1 S3 104.1(3) . . yes
S2 P1 S3 103.1(2) . . yes
Cu2 P2 S6 115.37(18) . . yes
Cu2 P2 S7 110.7(2) . . yes
Cu2 P2 S4 119.7(2) . 4_555 yes
S6 P2 S7 104.9(2) . . yes
S4 P2 S6 101.5(2) 4_555 . yes
S4 P2 S7 102.93(19) 4_555 . yes
Cu2 P3 S8 122.8(2) . . yes
Cu2 P3 S9 116.5(2) . . yes
Cu2 P3 S5 106.3(2) . 4_555 yes
S8 P3 S9 105.0(3) . . yes
S5 P3 S8 100.4(2) 4_555 . yes
S5 P3 S9 102.9(2) 4_555 . yes

loop_
_geom_bond_atom_site_label_1
_geom_bond_atom_site_label_2
_geom_bond_distance
_geom_bond_site_symmetry_2
_geom_bond_publ_flag
I1 Cu1 2.628(3) . yes
I1 Cu2 2.577(3) . yes
As1 As2 2.482(3) . yes
As1 As3 2.465(3) . yes
As1 S1 2.257(4) . yes
As2 As3 2.481(3) . yes
As2 S2 2.278(4) . yes
As3 S3 2.250(5) . yes
As4 S4 2.273(4) . yes
As4 As6 2.480(2) 4_554 yes
As4 As7 2.478(3) 4_554 yes
As5 S5 2.278(4) . yes
As5 As8 2.480(2) 4_554 yes
As5 As9 2.477(3) 4_554 yes
As6 As7 2.476(3) . yes
As6 S6 2.264(4) . yes
As7 S7 2.246(4) . yes
As8 As9 2.483(3) . yes
As8 S8 2.258(4) . yes
As9 S9 2.255(4) . yes
Cu1 S4 2.329(4) . yes
Cu1 S5 2.317(4) . yes
Cu1 P1 2.236(5) . yes
Cu2 S2 2.351(4) . yes
Cu2 P2 2.266(4) . yes
Cu2 P3 2.243(4) . yes
S1 P1 2.098(6) . yes
S2 P1 2.112(5) . yes
S3 P1 2.087(6) . yes
S4 P2 2.104(5) 4_554 yes
S5 P3 2.120(5) 4_554 yes
S6 P2 2.084(6) . yes
S7 P2 2.090(5) . yes
S8 P3 2.086(6) . yes
S9 P3 2.069(6) . yes

loop_
_geom_torsion_atom_site_label_1
_geom_torsion_atom_site_label_2
_geom_torsion_atom_site_label_3
_geom_torsion_atom_site_label_4
_geom_torsion
_geom_torsion_site_symmetry_1
_geom_torsion_site_symmetry_2
_geom_torsion_site_symmetry_3
_geom_torsion_site_symmetry_4
_geom_torsion_publ_flag
Cu2 I1 Cu1 P1 1.54(15) . . . . no
Cu2 I1 Cu1 S4 128.71(13) . . . . no
Cu2 I1 Cu1 S5 -132.48(12) . . . . no
Cu1 I1 Cu2 P3 -101.52(14) . . . . no
Cu1 I1 Cu2 S2 25.51(14) . . . . no
Cu1 I1 Cu2 P2 130.08(14) . . . . no
As3 As1 As2 S2 -97.54(13) . . . . no
As2 As1 S1 P1 -31.8(2) . . . . no
S1 As1 As2 As3 96.05(14) . . . . no
S1 As1 As2 S2 -1.49(17) . . . . no
As2 As1 As3 S3 95.64(13) . . . . no
S1 As1 As3 As2 -96.57(14) . . . . no
S1 As1 As3 S3 -0.93(17) . . . . no
As3 As1 S1 P1 29.6(2) . . . . no
As1 As2 As3 S3 -96.66(13) . . . . no
S2 As2 As3 As1 92.77(12) . . . . no
As1 As2 S2 Cu2 145.29(16) . . . . no
As3 As2 S2 Cu2 84.98(17) . . . . no
As1 As2 S2 P1 34.3(2) . . . . no
As3 As2 S2 P1 -26.0(2) . . . . no
S2 As2 As3 S3 -3.89(16) . . . . no
As1 As3 S3 P1 -28.2(2) . . . . no
As2 As3 S3 P1 33.1(2) . . . . no
As7 As4 S4 Cu1 -87.48(17) 4_554 . . . no
S4 As4 As6 As7 97.01(12) . . 4_554 4_554 no
As6 As4 S4 P2 -32.99(18) 4_554 . . 4_554 no
S4 As4 As7 S7 2.90(15) . . 4_554 4_554 no
S4 As4 As6 S6 1.11(18) . . 4_554 4_554 no
S4 As4 As7 As6 -92.69(12) . . 4_554 4_554 no
As6 As4 S4 Cu1 -148.06(15) 4_554 . . . no
As7 As4 S4 P2 27.59(18) 4_554 . . 4_554 no
S5 As5 As9 S9 -2.02(16) . . 4_554 4_554 no
As9 As5 S5 Cu1 87.73(14) 4_554 . . . no
As8 As5 S5 P3 33.1(2) 4_554 . . 4_554 no
S5 As5 As8 As9 -96.88(12) . . 4_554 4_554 no
As9 As5 S5 P3 -27.7(2) 4_554 . . 4_554 no
As8 As5 S5 Cu1 148.45(13) 4_554 . . . no
S5 As5 As8 S8 -0.71(18) . . 4_554 4_554 no
S5 As5 As9 As8 92.44(12) . . 4_554 4_554 no
As4 As6 As7 S7 96.72(12) 4_555 . . . no
S6 As6 As7 As4 -97.87(13) . . . 4_555 no
As7 As6 S6 P2 30.4(2) . . . . no
As4 As6 S6 P2 -31.0(2) 4_555 . . . no
S6 As6 As7 S7 -1.14(16) . . . . no
As4 As7 S7 P2 32.68(18) 4_555 . . . no
As6 As7 S7 P2 -28.53(18) . . . . no
As5 As8 S8 P3 32.1(2) 4_555 . . . no
S8 As8 As9 S9 0.37(18) . . . . no
As5 As8 As9 S9 -97.43(13) 4_555 . . . no
As9 As8 S8 P3 -29.3(2) . . . . no
S8 As8 As9 As5 97.80(14) . . . 4_555 no
As5 As9 S9 P3 -31.89(19) 4_555 . . . no
As8 As9 S9 P3 29.15(19) . . . . no
S5 Cu1 S4 P2 68.5(2) . . . 4_554 no
P1 Cu1 S4 P2 -71.1(2) . . . 4_554 no
I1 Cu1 S4 As4 -77.49(18) . . . . no
I1 Cu1 P1 S1 -148.6(2) . . . . no
I1 Cu1 S5 As5 62.14(14) . . . . no
S4 Cu1 S5 As5 166.33(15) . . . . no
P1 Cu1 S5 As5 -59.3(2) . . . . no
I1 Cu1 S5 P3 173.09(18) . . . 4_554 no
S4 Cu1 S5 P3 -82.7(2) . . . 4_554 no
P1 Cu1 S5 P3 51.6(3) . . . 4_554 no
S5 Cu1 S4 As4 -176.73(17) . . . . no
P1 Cu1 S4 As4 43.7(2) . . . . no
I1 Cu1 S4 P2 167.72(16) . . . 4_554 no
S5 Cu1 P1 S1 -32.4(4) . . . . no
I1 Cu1 P1 S2 -31.6(2) . . . . no
S4 Cu1 P1 S2 -149.43(19) . . . . no
S5 Cu1 P1 S2 84.6(2) . . . . no
I1 Cu1 P1 S3 79.9(2) . . . . no
S4 Cu1 P1 S3 -37.9(3) . . . . no
S4 Cu1 P1 S1 93.6(3) . . . . no
S5 Cu1 P1 S3 -163.89(19) . . . . no
P2 Cu2 S2 As2 82.2(2) . . . . no
P3 Cu2 S2 As2 -40.1(2) . . . . no
I1 Cu2 S2 As2 -160.23(14) . . . . no
P2 Cu2 S2 P1 -165.74(19) . . . . no
P3 Cu2 S2 P1 72.0(2) . . . . no
I1 Cu2 S2 P1 -48.2(2) . . . . no
I1 Cu2 P2 S7 -150.15(16) . . . . no
S2 Cu2 P2 S7 -40.2(2) . . . . no
I1 Cu2 P3 S8 22.4(3) . . . . no
S2 Cu2 P3 S8 -96.5(3) . . . . no
P2 Cu2 P3 S8 150.8(3) . . . . no
I1 Cu2 P3 S9 154.07(18) . . . . no
S2 Cu2 P3 S9 35.2(3) . . . . no
P2 Cu2 P3 S9 -77.5(3) . . . . no
I1 Cu2 P3 S5 -91.95(19) . . . 4_555 no
S2 Cu2 P3 S5 149.1(2) . . . 4_555 no
P2 Cu2 P3 S5 36.5(3) . . . 4_555 no
I1 Cu2 P2 S4 90.5(2) . . . 4_555 no
I1 Cu2 P2 S6 -31.2(3) . . . . no
S2 Cu2 P2 S6 78.7(2) . . . . no
P3 Cu2 P2 S6 -156.1(2) . . . . no
S2 Cu2 P2 S4 -159.6(2) . . . 4_555 no
P3 Cu2 P2 S7 85.0(2) . . . . no
P3 Cu2 P2 S4 -34.4(3) . . . 4_555 no
As1 S1 P1 Cu1 175.1(2) . . . . no
As1 S1 P1 S2 55.3(2) . . . . no
As1 S1 P1 S3 -50.9(2) . . . . no
As2 S2 P1 S1 -57.3(2) . . . . no
Cu2 S2 P1 S3 -68.1(3) . . . . no
Cu2 S2 P1 S1 -175.12(19) . . . . no
As2 S2 P1 Cu1 166.98(16) . . . . no
Cu2 S2 P1 Cu1 49.1(2) . . . . no
As2 S2 P1 S3 49.7(3) . . . . no
As3 S3 P1 S2 -53.0(3) . . . . no
As3 S3 P1 Cu1 -166.27(16) . . . . no
As3 S3 P1 S1 50.3(2) . . . . no
As4 S4 P2 S6 -57.0(2) 4_555 4_555 . . no
As4 S4 P2 S7 51.5(2) 4_555 4_555 . . no
Cu1 S4 P2 S7 -71.1(2) 4_555 4_555 . . no
Cu1 S4 P2 S6 -179.58(19) 4_555 4_555 . . no
As4 S4 P2 Cu2 174.68(17) 4_555 4_555 . . no
Cu1 S4 P2 Cu2 52.1(3) 4_555 4_555 . . no
As5 S5 P3 S9 -51.0(3) 4_555 4_555 . . no
Cu1 S5 P3 S9 57.8(3) 4_555 4_555 . . no
As5 S5 P3 Cu2 -173.95(17) 4_555 4_555 . . no
Cu1 S5 P3 Cu2 -65.2(2) 4_555 4_555 . . no
As5 S5 P3 S8 57.2(2) 4_555 4_555 . . no
Cu1 S5 P3 S8 166.0(2) 4_555 4_555 . . no
As6 S6 P2 S7 -52.5(2) . . . . no
As6 S6 P2 S4 54.4(2) . . . 4_555 no
As6 S6 P2 Cu2 -174.57(17) . . . . no
As7 S7 P2 S6 52.4(2) . . . . no
As7 S7 P2 Cu2 177.48(15) . . . . no
As7 S7 P2 S4 -53.4(2) . . . 4_555 no
As8 S8 P3 S9 51.7(3) . . . . no
As8 S8 P3 Cu2 -172.1(2) . . . . no
As8 S8 P3 S5 -54.8(3) . . . 4_555 no
As9 S9 P3 S5 52.3(2) . . . 4_555 no
As9 S9 P3 Cu2 168.16(16) . . . . no
As9 S9 P3 S8 -52.4(2) . . . . no
